data_7703500
loop_
_publ_author_name
'Han, Guoying'
'Zhou, Yanyan'
'Yao, Yuan'
'Cheng, Zhenyu'
'Gao, Ting'
'Li, Hongfeng'
'Yan, Pengfei'

_publ_section_title
;
 Preorganized helical chirality controlled homochiral self-assembly and
 circularly polarized luminescence of a quadruple-stranded
 Eu<sub>2</sub>L<sub>4</sub> helicate.
;
_journal_issue 10
_journal_name_full 'Dalton transactions (Cambridge, England : 2003)'
_journal_page_first 3312
_journal_page_last 3320
_journal_paper_doi 10.1039/d0dt00062k
_journal_volume 49
_journal_year 2020
_chemical_absolute_configuration s
_chemical_formula_moiety 'C31 H25 F6 N O6'
_chemical_formula_sum 'C31 H25 F6 N O6'
_chemical_formula_weight 621.52
_space_group_crystal_system orthorhombic
_space_group_IT_number 19
_space_group_name_Hall 'P 2ac 2ab'
_space_group_name_H-M_alt 'P 21 21 21'
_atom_sites_solution_hydrogens mixed
_audit_creation_date 2019-12-18
_audit_creation_method
;
Olex2 1.2
(compiled 2018.05.29 svn.r3508 for OlexSys, GUI svn.r5506)
;
_audit_update_record
;
2019-12-31 deposited with the CCDC.	2020-02-10 downloaded from the CCDC.
;
_cell_angle_alpha 90.000(5)
_cell_angle_beta 90.000(5)
_cell_angle_gamma 90.000(5)
_cell_formula_units_Z 4
_cell_length_a 9.103(5)
_cell_length_b 11.578(5)
_cell_length_c 27.425(5)
_cell_measurement_reflns_used 9976
_cell_measurement_temperature 293(2)
_cell_measurement_theta_max 26.694
_cell_measurement_theta_min 2.686
_cell_volume 2890(2)
_computing_cell_refinement 'SAINT V8.40A (?, 2016)'
_computing_data_reduction 'SAINT V8.40A (?, 2016)'
_computing_molecular_graphics 'Olex2 (Dolomanov et al., 2009)'
_computing_publication_material 'Olex2 (Dolomanov et al., 2009)'
_computing_structure_refinement 'ShelXL (Sheldrick, 2015)'
_computing_structure_solution 'SHELXS-97 (Sheldrick, 1990)'
_diffrn_ambient_temperature 293(2)
_diffrn_measured_fraction_theta_full 0.999
_diffrn_measured_fraction_theta_max 0.995
_diffrn_measurement_device_type 'Bruker P4'
_diffrn_measurement_method '\w scans'
_diffrn_radiation_monochromator graphite
_diffrn_radiation_type MoK\a
_diffrn_radiation_wavelength 0.71069
_diffrn_reflns_av_R_equivalents 0.0633
_diffrn_reflns_av_unetI/netI 0.0293
_diffrn_reflns_Laue_measured_fraction_full 0.999
_diffrn_reflns_Laue_measured_fraction_max 0.995
_diffrn_reflns_limit_h_max 11
_diffrn_reflns_limit_h_min -11
_diffrn_reflns_limit_k_max 14
_diffrn_reflns_limit_k_min -14
_diffrn_reflns_limit_l_max 34
_diffrn_reflns_limit_l_min -34
_diffrn_reflns_number 65895
_diffrn_reflns_point_group_measured_fraction_full 0.999
_diffrn_reflns_point_group_measured_fraction_max 0.995
_diffrn_reflns_theta_full 25.240
_diffrn_reflns_theta_max 26.794
_diffrn_reflns_theta_min 2.686
_exptl_absorpt_coefficient_mu 0.124
_exptl_absorpt_correction_type none
_exptl_crystal_density_diffrn 1.424
_exptl_crystal_density_method 'not measured'
_exptl_crystal_description block
_exptl_crystal_F_000 1272
_refine_diff_density_max 0.546
_refine_diff_density_min -0.340
_refine_diff_density_rms 0.047
_refine_ls_abs_structure_details
;
 Flack x determined using 1359 quotients [(I+)-(I-)]/[(I+)+(I-)]
 (Parsons, Flack and Wagner, Acta Cryst. B69 (2013) 249-259).
;
_refine_ls_abs_structure_Flack -0.5(3)
_refine_ls_extinction_method none
_refine_ls_goodness_of_fit_ref 1.022
_refine_ls_hydrogen_treatment constr
_refine_ls_matrix_type full
_refine_ls_number_parameters 398
_refine_ls_number_reflns 6165
_refine_ls_number_restraints 0
_refine_ls_restrained_S_all 1.022
_refine_ls_R_factor_all 0.1087
_refine_ls_R_factor_gt 0.0600
_refine_ls_shift/su_max 0.001
_refine_ls_shift/su_mean 0.000
_refine_ls_structure_factor_coef Fsqd
_refine_ls_weighting_details 'w=1/[\s^2^(Fo^2^)+(0.0808P)^2^+1.5561P] where P=(Fo^2^+2Fc^2^)/3'
_refine_ls_weighting_scheme calc
_refine_ls_wR_factor_gt 0.1513
_refine_ls_wR_factor_ref 0.1888
_reflns_Friedel_coverage 0.766
_reflns_Friedel_fraction_full 1.000
_reflns_Friedel_fraction_max 0.996
_reflns_number_gt 3832
_reflns_number_total 6165
_reflns_threshold_expression 'I > 2\s(I)'
_cod_data_source_file d0dt00062k2.cif
_cod_data_source_block 2_CCDC1
_cod_depositor_comments 'Adding full bibliography for 7703499--7703500.cif.'
_cod_database_code 7703500
_shelx_shelxl_version_number 2018/3
_shelx_space_group_comment
;
The symmetry employed for this shelxl refinement is uniquely defined
by the following loop, which should always be used as a source of
symmetry information in preference to the above space-group names.
They are only intended as comments.
;
_olex2_refinement_description
;
1. Fixed Uiso
 At 1.2 times of:
  All C(H) groups, All C(H,H) groups
 At 1.5 times of:
  All O(H) groups
2.a Everything fixed:
 H2
2.b Ternary CH refined with riding coordinates:
 C13(H13), C45(H45)
2.c Secondary CH2 refined with riding coordinates:
 C4(H4A,H4B), C5(H5A,H5B), C6(H6A,H6B)
2.d Aromatic/amide H refined with riding coordinates:
 C1(H1), C2(H2A), C7(H7), C11(H11), C20(H20), C22(H22), C24(H24), C39(H39),
 C40(H40), C41(H41), C42(H42), C50(H50), C51(H51), C52(H52), C53(H53)
2.e Idealised tetrahedral OH refined as rotating group:
 O5(H5)
;
_olex2_submission_special_instructions 'No special instructions were received'

loop_
_space_group_symop_operation_xyz
'x, y, z'
'-x+1/2, -y, z+1/2'
'x+1/2, -y+1/2, -z'
'-x, y+1/2, -z+1/2'

loop_
_atom_site_label
_atom_site_type_symbol
_atom_site_fract_x
_atom_site_fract_y
_atom_site_fract_z
_atom_site_U_iso_or_equiv
_atom_site_adp_type
_atom_site_occupancy
_atom_site_site_symmetry_order
_atom_site_calc_flag
_atom_site_refinement_flags_posn
C1 C -0.9603(7) 0.0434(5) -0.0356(2) 0.0731(15) Uani 1 1 d .
H1 H -0.913249 -0.022276 -0.023824 0.088 Uiso 1 1 calc R
N1 N -0.6581(5) 0.0029(4) -0.05766(14) 0.0596(11) Uani 1 1 d .
O1 O -0.1858(5) -0.3978(3) 0.18948(14) 0.0753(11) Uani 1 1 d .
F1 F 0.2363(5) -0.5016(6) -0.29129(19) 0.1353(18) Uani 1 1 d .
O2 O -0.0277(5) -0.4205(3) 0.26459(14) 0.0810(12) Uani 1 1 d .
H2 H -0.067870 -0.457870 0.241940 0.122 Uiso 1 1 d .
C2 C -0.2070(7) -0.2916(5) -0.1453(2) 0.0649(14) Uani 1 1 d .
H2A H -0.141298 -0.255955 -0.166447 0.078 Uiso 1 1 calc R
F2 F 0.0548(6) -0.5155(4) -0.33761(13) 0.1123(14) Uani 1 1 d .
O3 O -0.4216(4) -0.0166(3) 0.04424(12) 0.0632(9) Uani 1 1 d .
C3 C -0.8898(6) 0.1144(5) -0.06816(18) 0.0595(13) Uani 1 1 d .
F3 F 0.0962(7) -0.3579(4) -0.30009(17) 0.138(2) Uani 1 1 d .
C4 C -0.7358(6) 0.0910(5) -0.08571(19) 0.0652(14) Uani 1 1 d .
H4A H -0.739992 0.066881 -0.119551 0.078 Uiso 1 1 calc R
H4B H -0.680121 0.162375 -0.084337 0.078 Uiso 1 1 calc R
O4 O -0.4596(4) -0.2218(3) -0.04477(12) 0.0651(9) Uani 1 1 d .
F4 F 0.0857(9) -0.1543(4) 0.3030(2) 0.206(4) Uani 1 1 d .
C5 C -0.5174(6) -0.0308(5) -0.07961(17) 0.0667(14) Uani 1 1 d .
H5A H -0.460496 0.036627 -0.088774 0.080 Uiso 1 1 calc R
H5B H -0.532654 -0.078509 -0.108248 0.080 Uiso 1 1 calc R
O5 O 0.0040(6) -0.6249(4) -0.25007(17) 0.0934(14) Uani 1 1 d .
H5 H -0.054706 -0.644245 -0.228908 0.140 Uiso 1 1 calc GR
F5 F 0.1967(9) -0.3024(8) 0.3079(4) 0.220(4) Uani 1 1 d .
C6 C -0.6144(6) 0.0399(5) -0.00884(17) 0.0631(14) Uani 1 1 d .
H6A H -0.698952 0.049540 0.012295 0.076 Uiso 1 1 calc R
H6B H -0.559163 0.111499 -0.009865 0.076 Uiso 1 1 calc R
F6 F 0.0221(11) -0.2872(7) 0.34548(19) 0.221(4) Uani 1 1 d .
C7 C -0.3074(6) -0.2711(5) 0.11473(19) 0.0613(13) Uani 1 1 d .
H7 H -0.313291 -0.351284 0.114250 0.074 Uiso 1 1 calc R
C8 C -0.3632(5) -0.0884(4) 0.07833(15) 0.0517(11) Uani 1 1 d .
C9 C -0.1676(6) -0.2858(4) 0.19153(18) 0.0571(12) Uani 1 1 d .
C10 C -0.3805(6) -0.2765(5) -0.08015(17) 0.0581(13) Uani 1 1 d .
C11 C -0.2811(7) -0.2259(5) -0.1111(2) 0.0681(15) Uani 1 1 d .
H11 H -0.263415 -0.146930 -0.109030 0.082 Uiso 1 1 calc R
C12 C -0.2295(6) -0.4108(4) -0.14839(18) 0.0577(13) Uani 1 1 d .
C13 C -0.5195(6) -0.0598(5) 0.00744(16) 0.0576(12) Uani 1 1 d .
H13 H -0.580182 -0.122528 0.020477 0.069 Uiso 1 1 calc R
C14 C -0.2361(6) -0.2166(4) 0.15306(17) 0.0514(11) Uani 1 1 d .
C15 C -0.0175(7) -0.3118(5) 0.26346(19) 0.0659(14) Uani 1 1 d .
O18 O -0.1575(6) -0.5932(3) -0.17694(16) 0.0908(14) Uani 1 1 d .
C19 C -0.1496(6) -0.4825(4) -0.1837(2) 0.0642(14) Uani 1 1 d .
C20 C -0.0674(6) -0.4393(5) -0.22298(19) 0.0652(14) Uani 1 1 d .
H20 H -0.062015 -0.360069 -0.228255 0.078 Uiso 1 1 calc R
C22 C -0.2910(6) -0.0324(5) 0.11652(18) 0.0621(14) Uani 1 1 d .
H22 H -0.285707 0.047809 0.117195 0.074 Uiso 1 1 calc R
C24 C -0.3697(7) -0.2082(5) 0.07721(18) 0.0619(14) Uani 1 1 d .
H24 H -0.415701 -0.245764 0.051418 0.074 Uiso 1 1 calc R
C37 C 0.0053(7) -0.5140(5) -0.2537(2) 0.0681(14) Uani 1 1 d .
C39 C -0.9671(8) 0.2071(5) -0.0869(2) 0.0742(16) Uani 1 1 d .
H39 H -0.922135 0.254644 -0.109804 0.089 Uiso 1 1 calc R
C40 C -1.1080(9) 0.2307(6) -0.0727(3) 0.090(2) Uani 1 1 d .
H40 H -1.158278 0.292590 -0.086449 0.108 Uiso 1 1 calc R
C41 C -1.1747(8) 0.1637(7) -0.0385(3) 0.092(2) Uani 1 1 d .
H41 H -1.268795 0.181463 -0.027682 0.110 Uiso 1 1 calc R
C42 C -1.1015(8) 0.0695(7) -0.0202(2) 0.087(2) Uani 1 1 d .
H42 H -1.147228 0.022626 0.002781 0.104 Uiso 1 1 calc R
C45 C -0.4408(6) -0.0985(4) -0.03955(17) 0.0577(12) Uani 1 1 d .
H45 H -0.336243 -0.078585 -0.038204 0.069 Uiso 1 1 calc R
C50 C -0.2279(6) -0.0965(5) 0.15307(18) 0.0618(14) Uani 1 1 d .
H50 H -0.178878 -0.059114 0.178268 0.074 Uiso 1 1 calc R
C51 C -0.0826(6) -0.2402(5) 0.22885(18) 0.0643(14) Uani 1 1 d .
H51 H -0.068837 -0.160695 0.230777 0.077 Uiso 1 1 calc R
C52 C -0.4053(6) -0.3941(5) -0.08372(19) 0.0656(14) Uani 1 1 d .
H52 H -0.473822 -0.428996 -0.063336 0.079 Uiso 1 1 calc R
C53 C -0.3301(6) -0.4598(5) -0.11690(19) 0.0657(14) Uani 1 1 d .
H53 H -0.347044 -0.538956 -0.118250 0.079 Uiso 1 1 calc R
C54 C 0.0689(9) -0.2589(6) 0.3036(3) 0.089(2) Uani 1 1 d .
C55 C 0.0957(8) -0.4686(6) -0.2957(2) 0.0781(17) Uani 1 1 d .

loop_
_atom_site_aniso_label
_atom_site_aniso_U_11
_atom_site_aniso_U_22
_atom_site_aniso_U_33
_atom_site_aniso_U_23
_atom_site_aniso_U_13
_atom_site_aniso_U_12
C1 0.065(4) 0.083(4) 0.071(3) 0.017(3) -0.012(3) -0.010(3)
N1 0.063(3) 0.072(3) 0.044(2) 0.004(2) -0.0056(19) -0.005(2)
O1 0.106(3) 0.055(2) 0.065(2) -0.0050(18) -0.013(2) -0.003(2)
F1 0.097(3) 0.176(5) 0.133(4) 0.009(4) 0.016(3) 0.009(3)
O2 0.115(3) 0.058(2) 0.070(2) -0.0019(18) -0.017(2) 0.002(2)
C2 0.069(4) 0.061(3) 0.064(3) -0.001(3) 0.009(3) -0.009(3)
F2 0.159(4) 0.113(3) 0.066(2) -0.011(2) -0.001(2) -0.006(3)
O3 0.072(2) 0.067(2) 0.0511(18) -0.0002(17) -0.0149(17) -0.0081(18)
C3 0.067(3) 0.061(3) 0.051(3) 0.001(2) -0.008(2) -0.009(3)
F3 0.222(6) 0.077(3) 0.117(3) -0.009(2) 0.078(4) -0.010(3)
C4 0.077(4) 0.068(4) 0.050(3) 0.007(2) -0.002(3) -0.008(3)
O4 0.074(2) 0.064(2) 0.0567(19) -0.0054(17) 0.0065(19) -0.0129(18)
F4 0.359(11) 0.078(3) 0.181(5) 0.022(3) -0.190(7) -0.049(4)
C5 0.075(4) 0.078(4) 0.047(3) 0.002(2) 0.002(3) -0.009(3)
O5 0.123(4) 0.065(3) 0.092(3) 0.001(2) 0.016(3) 0.022(3)
F5 0.172(7) 0.234(8) 0.255(9) -0.062(7) -0.125(7) 0.027(6)
C6 0.063(3) 0.080(4) 0.046(3) -0.003(2) -0.004(2) -0.001(3)
F6 0.305(10) 0.285(9) 0.071(3) -0.007(4) -0.027(4) -0.181(8)
C7 0.073(4) 0.050(3) 0.060(3) -0.004(2) -0.005(3) 0.000(3)
C8 0.053(3) 0.063(3) 0.038(2) -0.001(2) 0.000(2) 0.000(2)
C9 0.063(3) 0.059(3) 0.049(3) -0.005(2) 0.001(2) 0.004(2)
C10 0.059(3) 0.065(3) 0.050(3) -0.003(2) -0.007(2) -0.007(2)
C11 0.074(4) 0.060(3) 0.070(3) -0.009(3) 0.007(3) -0.012(3)
C12 0.068(3) 0.051(3) 0.054(3) 0.003(2) -0.007(2) 0.002(2)
C13 0.060(3) 0.067(3) 0.045(2) -0.005(2) -0.008(2) -0.011(3)
C14 0.055(3) 0.056(3) 0.044(2) -0.008(2) 0.000(2) 0.002(2)
C15 0.078(4) 0.063(3) 0.057(3) -0.003(2) -0.008(3) 0.001(3)
O18 0.122(4) 0.057(2) 0.094(3) 0.007(2) 0.018(3) 0.013(2)
C19 0.074(4) 0.053(3) 0.065(3) 0.003(2) -0.011(3) 0.006(3)
C20 0.079(4) 0.053(3) 0.063(3) 0.001(2) -0.003(3) 0.007(3)
C22 0.078(4) 0.057(3) 0.052(3) -0.007(2) -0.010(3) -0.006(3)
C24 0.074(3) 0.061(3) 0.051(3) -0.014(2) -0.009(3) -0.001(3)
C37 0.084(4) 0.056(3) 0.064(3) 0.000(3) -0.005(3) 0.006(3)
C39 0.095(4) 0.061(3) 0.067(3) 0.000(3) -0.008(3) 0.000(3)
C40 0.102(5) 0.074(4) 0.094(5) -0.007(4) -0.011(4) 0.019(4)
C41 0.075(4) 0.104(5) 0.096(5) -0.019(5) -0.012(4) 0.007(4)
C42 0.069(4) 0.108(5) 0.082(4) 0.010(4) -0.007(3) -0.012(4)
C45 0.062(3) 0.062(3) 0.050(2) -0.003(2) 0.000(2) -0.008(2)
C50 0.077(4) 0.060(3) 0.048(3) -0.008(2) -0.016(3) -0.001(3)
C51 0.082(4) 0.056(3) 0.055(3) 0.000(2) -0.013(3) 0.004(3)
C52 0.076(4) 0.062(3) 0.058(3) 0.004(3) 0.002(3) -0.008(3)
C53 0.081(4) 0.058(3) 0.058(3) 0.004(3) -0.002(3) -0.005(3)
C54 0.106(6) 0.084(5) 0.078(4) 0.019(3) -0.045(4) -0.004(4)
C55 0.097(5) 0.068(4) 0.069(4) -0.013(3) 0.007(3) 0.007(3)

loop_
_atom_type_symbol
_atom_type_description
_atom_type_scat_dispersion_real
_atom_type_scat_dispersion_imag
_atom_type_scat_source
C C 0.0033 0.0016 'International Tables Vol C Tables 4.2.6.8 and 6.1.1.4'
H H 0.0000 0.0000 'International Tables Vol C Tables 4.2.6.8 and 6.1.1.4'
F F 0.0171 0.0103 'International Tables Vol C Tables 4.2.6.8 and 6.1.1.4'
N N 0.0061 0.0033 'International Tables Vol C Tables 4.2.6.8 and 6.1.1.4'
O O 0.0106 0.0060 'International Tables Vol C Tables 4.2.6.8 and 6.1.1.4'

loop_
_geom_angle_atom_site_label_1
_geom_angle_atom_site_label_2
_geom_angle_atom_site_label_3
_geom_angle
C3 C1 C42 120.1(6)
C4 N1 C5 113.1(4)
C4 N1 C6 114.2(4)
C6 N1 C5 102.5(4)
C11 C2 C12 120.9(5)
C8 O3 C13 120.8(4)
C1 C3 C4 122.4(5)
C1 C3 C39 117.9(6)
C39 C3 C4 119.6(5)
N1 C4 C3 114.1(4)
C10 O4 C45 117.8(4)
N1 C5 C45 103.9(4)
N1 C6 C13 101.7(4)
C24 C7 C14 121.1(5)
O3 C8 C22 114.5(4)
O3 C8 C24 125.4(4)
C24 C8 C22 120.1(5)
O1 C9 C14 117.2(4)
O1 C9 C51 118.6(5)
C51 C9 C14 124.2(5)
O4 C10 C11 126.1(5)
O4 C10 C52 114.9(5)
C11 C10 C52 119.0(5)
C10 C11 C2 120.4(5)
C2 C12 C19 121.7(5)
C53 C12 C2 117.7(5)
C53 C12 C19 120.6(5)
O3 C13 C6 107.2(4)
O3 C13 C45 113.6(4)
C6 C13 C45 103.9(4)
C7 C14 C9 119.8(5)
C7 C14 C50 118.6(5)
C50 C14 C9 121.5(4)
O2 C15 C51 125.4(5)
O2 C15 C54 115.6(5)
C51 C15 C54 119.0(5)
O18 C19 C12 115.9(5)
O18 C19 C20 119.5(5)
C20 C19 C12 124.7(5)
C37 C20 C19 120.1(5)
C50 C22 C8 119.5(5)
C7 C24 C8 119.5(5)
O5 C37 C20 125.0(6)
O5 C37 C55 114.3(5)
C20 C37 C55 120.7(5)
C40 C39 C3 121.8(6)
C41 C40 C39 120.0(7)
C40 C41 C42 119.3(7)
C41 C42 C1 120.8(7)
O4 C45 C5 112.6(4)
O4 C45 C13 108.4(4)
C5 C45 C13 104.0(4)
C22 C50 C14 121.2(5)
C9 C51 C15 120.9(5)
C53 C52 C10 120.8(5)
C52 C53 C12 121.3(5)
F4 C54 F5 106.2(8)
F4 C54 F6 108.1(8)
F4 C54 C15 117.7(5)
F5 C54 C15 112.9(7)
F6 C54 F5 97.0(7)
F6 C54 C15 112.8(7)
F1 C55 C37 110.7(5)
F2 C55 F1 103.3(5)
F2 C55 C37 111.5(6)
F3 C55 F1 106.8(7)
F3 C55 F2 109.1(6)
F3 C55 C37 114.8(5)

loop_
_geom_bond_atom_site_label_1
_geom_bond_atom_site_label_2
_geom_bond_distance
C1 C3 1.373(7)
C1 C42 1.386(9)
N1 C4 1.461(7)
N1 C5 1.468(7)
N1 C6 1.461(6)
O1 C9 1.309(6)
F1 C55 1.341(8)
O2 C15 1.263(6)
C2 C11 1.383(8)
C2 C12 1.398(7)
F2 C55 1.325(7)
O3 C8 1.360(6)
O3 C13 1.436(5)
C3 C4 1.506(8)
C3 C39 1.383(8)
F3 C55 1.288(7)
O4 C10 1.365(6)
O4 C45 1.444(6)
F4 C54 1.221(8)
C5 C45 1.519(7)
O5 C37 1.288(6)
F5 C54 1.273(10)
C6 C13 1.510(8)
F6 C54 1.267(9)
C7 C14 1.387(7)
C7 C24 1.383(7)
C8 C22 1.396(7)
C8 C24 1.388(7)
C9 C14 1.464(7)
C9 C51 1.388(7)
C10 C11 1.372(8)
C10 C52 1.384(8)
C12 C19 1.469(8)
C12 C53 1.381(7)
C13 C45 1.541(7)
C14 C50 1.392(7)
C15 C51 1.392(7)
C15 C54 1.485(8)
O18 C19 1.297(6)
C19 C20 1.403(8)
C20 C37 1.377(8)
C22 C50 1.373(7)
C37 C55 1.509(9)
C39 C40 1.368(10)
C40 C41 1.359(10)
C41 C42 1.373(10)
C52 C53 1.369(8)
